data_7045456
loop_
_publ_author_name
'Dubey, Pooja'
'Gupta, Sonu'
'Singh, Ajai K.'

_publ_section_title
;
 Base free N-alkylation of anilines with ArCH<sub>2</sub>OH and transfer
 hydrogenation of aldehydes/ketones catalyzed by the complexes of
 \h<sup>5</sup>-Cp*Ir(iii) with chalcogenated Schiff bases of
 anthracene-9-carbaldehyde.
;
_journal_issue 11
_journal_name_full 'Dalton transactions (Cambridge, England : 2003)'
_journal_page_first 3764
_journal_page_last 3774
_journal_paper_doi 10.1039/c7dt04326k
_journal_volume 47
_journal_year 2018
_chemical_formula_moiety 'C33 H34 Cl Ir N Se, F6 P'
_chemical_formula_sum 'C33 H34 Cl F6 Ir N P Se'
_chemical_formula_weight 896.21
_space_group_crystal_system monoclinic
_space_group_IT_number 14
_space_group_name_Hall '-P 2ybc'
_space_group_name_H-M_alt 'P 1 21/c 1'
_symmetry_space_group_name_Hall '-P 2ybc'
_symmetry_space_group_name_H-M 'P 1 21/c 1'
_atom_sites_solution_hydrogens geom
_audit_block_doi 10.5517/ccdc.csd.cc1yzqpb
_audit_creation_method SHELXL-2014/7
_audit_update_record
;
2018-01-15 deposited with the CCDC.
2018-01-30 downloaded from the CCDC.
;
_cell_angle_alpha 90
_cell_angle_beta 105.1270(10)
_cell_angle_gamma 90
_cell_formula_units_Z 4
_cell_length_a 12.2212(6)
_cell_length_b 13.7085(7)
_cell_length_c 20.0843(11)
_cell_measurement_reflns_used 1655
_cell_measurement_temperature 298(2)
_cell_measurement_theta_max 25
_cell_measurement_theta_min 2.26
_cell_volume 3248.2(3)
_computing_cell_refinement 'SAINT v8.37A (Bruker, 2015)'
_computing_data_collection 'Bruker SMART APEX-II'
_computing_data_reduction 'SAINT v8.37A (Bruker, 2015)'
_computing_molecular_graphics 'DIAMOND 3.2'
_computing_publication_material SHELXTL
_computing_structure_refinement 'SHELXL-2014/7 (Sheldrick, 2014)'
_computing_structure_solution 'SHELXT 2014/5 Bruker-AXS, Madison WI'
_diffrn_ambient_temperature 298(2)
_diffrn_measured_fraction_theta_full 1.000
_diffrn_measured_fraction_theta_max 0.997
_diffrn_measurement_device_type 'Bruker APEX-II CCD'
_diffrn_measurement_method '\f and \w scans'
_diffrn_radiation_type MoK\a
_diffrn_radiation_wavelength 0.71073
_diffrn_reflns_av_R_equivalents 0.0460
_diffrn_reflns_av_unetI/netI 0.0200
_diffrn_reflns_Laue_measured_fraction_full 1.000
_diffrn_reflns_Laue_measured_fraction_max 0.997
_diffrn_reflns_limit_h_max 16
_diffrn_reflns_limit_h_min -16
_diffrn_reflns_limit_k_max 18
_diffrn_reflns_limit_k_min -18
_diffrn_reflns_limit_l_max 26
_diffrn_reflns_limit_l_min -26
_diffrn_reflns_number 90693
_diffrn_reflns_point_group_measured_fraction_full 1.000
_diffrn_reflns_point_group_measured_fraction_max 0.997
_diffrn_reflns_theta_full 25.242
_diffrn_reflns_theta_max 28.352
_diffrn_reflns_theta_min 1.819
_exptl_absorpt_coefficient_mu 5.422
_exptl_absorpt_correction_T_max 0.207
_exptl_absorpt_correction_T_min 0.164
_exptl_absorpt_correction_type multi-scan
_exptl_absorpt_process_details '(SADABS; Bruker; 2014)'
_exptl_crystal_colour yellow
_exptl_crystal_density_diffrn 1.833
_exptl_crystal_density_meas 1.833
_exptl_crystal_density_method 'not measured'
_exptl_crystal_description block
_exptl_crystal_F_000 1744
_exptl_crystal_size_max 0.35
_exptl_crystal_size_mid 0.31
_exptl_crystal_size_min 0.29
_refine_diff_density_max 0.435
_refine_diff_density_min -0.680
_refine_diff_density_rms 0.076
_refine_ls_extinction_method none
_refine_ls_goodness_of_fit_ref 1.024
_refine_ls_hydrogen_treatment constr
_refine_ls_matrix_type full
_refine_ls_number_parameters 402
_refine_ls_number_reflns 8133
_refine_ls_number_restraints 0
_refine_ls_restrained_S_all 1.024
_refine_ls_R_factor_all 0.0288
_refine_ls_R_factor_gt 0.0192
_refine_ls_shift/su_max 0.001
_refine_ls_shift/su_mean 0.000
_refine_ls_structure_factor_coef Fsqd
_refine_ls_weighting_details 'w=1/[\s^2^(Fo^2^)+(0.0209P)^2^+1.1732P] where P=(Fo^2^+2Fc^2^)/3'
_refine_ls_weighting_scheme calc
_refine_ls_wR_factor_gt 0.0404
_refine_ls_wR_factor_ref 0.0431
_reflns_Friedel_coverage 0.000
_reflns_number_gt 6926
_reflns_number_total 8133
_reflns_threshold_expression 'I > 2\s(I)'
_cod_data_source_file c7dt04326k2.cif
_cod_data_source_block Complex4
_cod_depositor_comments 'Adding full bibliography for 7045452--7045456.cif.'
_cod_database_code 7045456
_shelx_shelxl_version_number 2014/7
_shelx_space_group_comment
;
The symmetry employed for this shelxl refinement is uniquely defined
by the following loop, which should always be used as a source of
symmetry information in preference to the above space-group names.
They are only intended as comments.
;

loop_
_space_group_symop_operation_xyz
'x, y, z'
'-x, y+1/2, -z+1/2'
'-x, -y, -z'
'x, -y-1/2, z-1/2'

loop_
_atom_site_label
_atom_site_type_symbol
_atom_site_fract_x
_atom_site_fract_y
_atom_site_fract_z
_atom_site_U_iso_or_equiv
_atom_site_adp_type
_atom_site_occupancy
_atom_site_site_symmetry_order
_atom_site_calc_flag
_atom_site_refinement_flags_posn
_atom_site_refinement_flags_adp
Ir1 Ir 0.36526(2) 0.61308(2) 0.19865(2) 0.02722(3) Uani 1 1 d . .
Se1 Se 0.23995(2) 0.64763(2) 0.08365(2) 0.03837(6) Uani 1 1 d . .
Cl1 Cl 0.40140(5) 0.78229(5) 0.22460(4) 0.04488(15) Uani 1 1 d . .
P1 P 0.22616(6) 0.25364(6) 0.45315(4) 0.04664(17) Uani 1 1 d . .
F3 F 0.28583(18) 0.29640(17) 0.52619(10) 0.0874(7) Uani 1 1 d . .
F6 F 0.16115(17) 0.17766(16) 0.48918(11) 0.0773(6) Uani 1 1 d . .
N1 N 0.21764(15) 0.63800(14) 0.23165(10) 0.0319(4) Uani 1 1 d . .
F4 F 0.16285(19) 0.20898(19) 0.38074(10) 0.0939(8) Uani 1 1 d . .
C28 C 0.50585(19) 0.55141(19) 0.27673(12) 0.0354(5) Uani 1 1 d . .
C32 C 0.3950(2) 0.45899(18) 0.18755(14) 0.0383(5) Uani 1 1 d . .
C24 C 0.4750(2) 0.51360(19) 0.16083(13) 0.0385(5) Uani 1 1 d . .
C26 C 0.54215(18) 0.57160(19) 0.21476(12) 0.0347(5) Uani 1 1 d . .
C30 C 0.41806(19) 0.48070(18) 0.25978(13) 0.0356(5) Uani 1 1 d . .
C1 C 0.0462(2) 0.60799(19) 0.32682(13) 0.0381(5) Uani 1 1 d . .
C18 C 0.2785(2) 0.7689(2) 0.04661(13) 0.0430(6) Uani 1 1 d . .
C15 C 0.22190(19) 0.66164(19) 0.29347(13) 0.0361(5) Uani 1 1 d . .
H15 H 0.2941 0.6676 0.3231 0.043 Uiso 1 1 calc R U
C13 C 0.12147(19) 0.77352(19) 0.35361(13) 0.0376(5) Uani 1 1 d . .
C12 C 0.2010(2) 0.8491(2) 0.35249(15) 0.0491(7) Uani 1 1 d . .
H12 H 0.2592 0.8380 0.3314 0.059 Uiso 1 1 calc R U
C16 C 0.1082(2) 0.6299(2) 0.17936(14) 0.0437(6) Uani 1 1 d . .
H16A H 0.0476 0.6525 0.1985 0.052 Uiso 1 1 calc R U
H16B H 0.0936 0.5622 0.1658 0.052 Uiso 1 1 calc R U
F5 F 0.2878(3) 0.3285(2) 0.41827(14) 0.1440(13) Uani 1 1 d . .
C8 C 0.0314(2) 0.7943(2) 0.38558(13) 0.0411(6) Uani 1 1 d . .
C14 C 0.12595(19) 0.68100(19) 0.32424(13) 0.0371(5) Uani 1 1 d . .
F2 F 0.32435(19) 0.1782(2) 0.45962(15) 0.1202(10) Uani 1 1 d . .
C29 C 0.5582(2) 0.5904(3) 0.34692(14) 0.0570(8) Uani 1 1 d . .
H29A H 0.5006 0.5997 0.3709 0.086 Uiso 1 1 calc R U
H29B H 0.5941 0.6517 0.3432 0.086 Uiso 1 1 calc R U
H29C H 0.6136 0.5450 0.3719 0.086 Uiso 1 1 calc R U
C2 C 0.0500(2) 0.5115(2) 0.30148(15) 0.0484(7) Uani 1 1 d . .
H2 H 0.1084 0.4942 0.2820 0.058 Uiso 1 1 calc R U
C19 C 0.1993(3) 0.8406(2) 0.02384(14) 0.0514(7) Uani 1 1 d . .
H19 H 0.1258 0.8336 0.0282 0.062 Uiso 1 1 calc R U
F1 F 0.1222(2) 0.32504(19) 0.44819(14) 0.1080(8) Uani 1 1 d . .
C25 C 0.4881(3) 0.5039(3) 0.08869(14) 0.0605(9) Uani 1 1 d . .
H25A H 0.5308 0.5582 0.0787 0.091 Uiso 1 1 calc R U
H25B H 0.4146 0.5030 0.0565 0.091 Uiso 1 1 calc R U
H25C H 0.5273 0.4443 0.0849 0.091 Uiso 1 1 calc R U
C23 C 0.3873(3) 0.7784(3) 0.03960(16) 0.0620(9) Uani 1 1 d . .
H23 H 0.4404 0.7295 0.0555 0.074 Uiso 1 1 calc R U
C6 C -0.0426(2) 0.6313(2) 0.35954(14) 0.0433(6) Uani 1 1 d . .
C31 C 0.3624(2) 0.4343(2) 0.30960(16) 0.0529(7) Uani 1 1 d . .
H31A H 0.4121 0.3860 0.3362 0.079 Uiso 1 1 calc R U
H31B H 0.2930 0.4037 0.2848 0.079 Uiso 1 1 calc R U
H31C H 0.3462 0.4831 0.3399 0.079 Uiso 1 1 calc R U
C33 C 0.3150(3) 0.3834(2) 0.14914(18) 0.0623(9) Uani 1 1 d . .
H33A H 0.2833 0.4049 0.1026 0.094 Uiso 1 1 calc R U
H33B H 0.2553 0.3734 0.1714 0.094 Uiso 1 1 calc R U
H33C H 0.3551 0.3233 0.1487 0.094 Uiso 1 1 calc R U
C9 C 0.0271(2) 0.8883(2) 0.41527(15) 0.0518(7) Uani 1 1 d . .
H9 H -0.0307 0.9023 0.4361 0.062 Uiso 1 1 calc R U
C11 C 0.1930(3) 0.9376(2) 0.38185(18) 0.0586(8) Uani 1 1 d . .
H11 H 0.2460 0.9858 0.3809 0.070 Uiso 1 1 calc R U
C17 C 0.1114(2) 0.6902(2) 0.11765(15) 0.0480(7) Uani 1 1 d . .
H17A H 0.1195 0.7586 0.1302 0.058 Uiso 1 1 calc R U
H17B H 0.0413 0.6821 0.0819 0.058 Uiso 1 1 calc R U
C7 C -0.0472(2) 0.7224(2) 0.38725(14) 0.0451(6) Uani 1 1 d . .
H7 H -0.1053 0.7362 0.4079 0.054 Uiso 1 1 calc R U
C3 C -0.0295(3) 0.4445(2) 0.30510(17) 0.0591(8) Uani 1 1 d . .
H3 H -0.0253 0.3820 0.2880 0.071 Uiso 1 1 calc R U
C10 C 0.1050(3) 0.9569(2) 0.41370(17) 0.0585(8) Uani 1 1 d . .
H10 H 0.1009 1.0175 0.4337 0.070 Uiso 1 1 calc R U
C5 C -0.1237(2) 0.5571(3) 0.36223(17) 0.0567(8) Uani 1 1 d . .
H5 H -0.1810 0.5707 0.3835 0.068 Uiso 1 1 calc R U
C4 C -0.1191(3) 0.4690(3) 0.33489(19) 0.0660(9) Uani 1 1 d . .
H4 H -0.1751 0.4233 0.3354 0.079 Uiso 1 1 calc R U
C21 C 0.3389(4) 0.9333(3) -0.01301(17) 0.0741(10) Uani 1 1 d . .
H21 H 0.3595 0.9893 -0.0329 0.089 Uiso 1 1 calc R U
C27 C 0.6372(2) 0.6381(2) 0.21102(17) 0.0546(8) Uani 1 1 d . .
H27A H 0.7080 0.6040 0.2264 0.082 Uiso 1 1 calc R U
H27B H 0.6374 0.6938 0.2400 0.082 Uiso 1 1 calc R U
H27C H 0.6275 0.6591 0.1643 0.082 Uiso 1 1 calc R U
C20 C 0.2311(3) 0.9243(3) -0.00606(16) 0.0650(9) Uani 1 1 d . .
H20 H 0.1788 0.9740 -0.0213 0.078 Uiso 1 1 calc R U
C22 C 0.4170(3) 0.8609(3) 0.00889(19) 0.0756(11) Uani 1 1 d . .
H22 H 0.4897 0.8672 0.0031 0.091 Uiso 1 1 calc R U

loop_
_atom_site_aniso_label
_atom_site_aniso_U_11
_atom_site_aniso_U_22
_atom_site_aniso_U_33
_atom_site_aniso_U_23
_atom_site_aniso_U_13
_atom_site_aniso_U_12
Ir1 0.02586(4) 0.02946(5) 0.02727(4) -0.00072(4) 0.00860(3) 0.00001(3)
Se1 0.03827(12) 0.04337(14) 0.03081(12) 0.00132(10) 0.00428(10) 0.00083(10)
Cl1 0.0456(3) 0.0337(3) 0.0576(4) -0.0062(3) 0.0177(3) -0.0079(3)
P1 0.0467(4) 0.0564(5) 0.0393(4) -0.0055(3) 0.0155(3) -0.0144(3)
F3 0.0977(15) 0.1036(18) 0.0541(12) -0.0265(12) 0.0077(11) -0.0393(13)
F6 0.0898(14) 0.0785(15) 0.0712(14) -0.0011(11) 0.0347(11) -0.0298(12)
N1 0.0249(8) 0.0338(11) 0.0383(11) -0.0024(8) 0.0106(8) -0.0005(7)
F4 0.0961(15) 0.137(2) 0.0473(12) -0.0287(13) 0.0166(11) -0.0357(15)
C28 0.0305(11) 0.0440(14) 0.0307(12) 0.0043(10) 0.0061(9) 0.0069(10)
C32 0.0393(12) 0.0286(12) 0.0463(15) -0.0029(11) 0.0100(11) 0.0052(10)
C24 0.0392(12) 0.0437(15) 0.0351(13) -0.0026(11) 0.0139(10) 0.0119(11)
C26 0.0269(10) 0.0426(13) 0.0366(13) 0.0046(11) 0.0116(9) 0.0068(10)
C30 0.0360(11) 0.0336(12) 0.0391(13) 0.0064(10) 0.0130(10) 0.0070(10)
C1 0.0334(11) 0.0428(14) 0.0399(13) 0.0047(11) 0.0129(10) 0.0012(10)
C18 0.0498(14) 0.0485(16) 0.0298(12) 0.0066(11) 0.0087(11) 0.0008(12)
C15 0.0301(11) 0.0400(14) 0.0408(13) -0.0041(11) 0.0137(10) -0.0008(10)
C13 0.0335(11) 0.0421(14) 0.0386(13) 0.0002(11) 0.0121(10) 0.0016(10)
C12 0.0437(14) 0.0482(16) 0.0582(18) -0.0030(14) 0.0184(13) -0.0034(12)
C16 0.0283(11) 0.0556(18) 0.0465(15) 0.0000(13) 0.0083(10) -0.0049(11)
F5 0.176(3) 0.175(3) 0.0891(19) 0.0183(19) 0.0479(19) -0.112(2)
C8 0.0403(13) 0.0480(16) 0.0370(13) 0.0021(12) 0.0133(11) 0.0108(11)
C14 0.0325(11) 0.0428(14) 0.0400(13) 0.0003(11) 0.0163(10) 0.0010(10)
F2 0.0750(14) 0.157(3) 0.131(2) -0.035(2) 0.0310(15) 0.0402(16)
C29 0.0459(15) 0.084(2) 0.0358(15) -0.0039(15) 0.0014(12) -0.0024(15)
C2 0.0460(14) 0.0427(16) 0.0586(18) 0.0024(13) 0.0174(13) -0.0020(12)
C19 0.0588(17) 0.0523(18) 0.0405(15) 0.0082(13) 0.0083(13) 0.0060(14)
F1 0.1033(17) 0.0878(18) 0.123(2) -0.0016(16) 0.0113(16) 0.0309(15)
C25 0.0666(19) 0.081(2) 0.0399(16) -0.0077(15) 0.0238(14) 0.0199(17)
C23 0.0541(17) 0.076(2) 0.0568(19) 0.0219(17) 0.0167(15) 0.0015(16)
C6 0.0306(11) 0.0546(18) 0.0473(15) 0.0104(12) 0.0150(11) 0.0040(11)
C31 0.0571(16) 0.0497(17) 0.0607(19) 0.0180(15) 0.0309(15) 0.0071(14)
C33 0.0663(19) 0.0411(17) 0.074(2) -0.0173(16) 0.0081(17) -0.0064(14)
C9 0.0515(15) 0.0558(18) 0.0489(16) -0.0038(14) 0.0144(13) 0.0171(14)
C11 0.0570(17) 0.0471(18) 0.069(2) -0.0067(16) 0.0115(15) -0.0067(14)
C17 0.0299(12) 0.0623(19) 0.0503(16) 0.0082(14) 0.0078(11) 0.0061(12)
C7 0.0346(12) 0.0565(18) 0.0491(16) 0.0063(13) 0.0198(11) 0.0093(12)
C3 0.0630(18) 0.0444(17) 0.070(2) 0.0044(16) 0.0180(16) -0.0083(14)
C10 0.0630(18) 0.0485(18) 0.059(2) -0.0112(15) 0.0074(15) 0.0143(15)
C5 0.0379(14) 0.064(2) 0.073(2) 0.0167(17) 0.0236(14) -0.0015(13)
C4 0.0508(17) 0.060(2) 0.089(3) 0.0208(19) 0.0220(17) -0.0132(15)
C21 0.106(3) 0.068(2) 0.0460(19) 0.0111(17) 0.0155(19) -0.024(2)
C27 0.0340(13) 0.071(2) 0.0624(19) 0.0073(16) 0.0189(13) -0.0043(13)
C20 0.093(3) 0.0516(19) 0.0425(17) 0.0095(15) 0.0038(17) 0.0079(18)
C22 0.072(2) 0.093(3) 0.064(2) 0.024(2) 0.0212(18) -0.018(2)

loop_
_atom_type_symbol
_atom_type_description
_atom_type_scat_dispersion_real
_atom_type_scat_dispersion_imag
_atom_type_scat_source
C C 0.0033 0.0016 'International Tables Vol C Tables 4.2.6.8 and 6.1.1.4'
H H 0.0000 0.0000 'International Tables Vol C Tables 4.2.6.8 and 6.1.1.4'
Cl Cl 0.1484 0.1585 'International Tables Vol C Tables 4.2.6.8 and 6.1.1.4'
F F 0.0171 0.0103 'International Tables Vol C Tables 4.2.6.8 and 6.1.1.4'
Ir Ir -1.4442 7.9887 'International Tables Vol C Tables 4.2.6.8 and 6.1.1.4'
N N 0.0061 0.0033 'International Tables Vol C Tables 4.2.6.8 and 6.1.1.4'
P P 0.1023 0.0942 'International Tables Vol C Tables 4.2.6.8 and 6.1.1.4'
Se Se -0.0929 2.2259 'International Tables Vol C Tables 4.2.6.8 and 6.1.1.4'

loop_
_geom_angle_atom_site_label_1
_geom_angle_atom_site_label_2
_geom_angle_atom_site_label_3
_geom_angle
N1 Ir1 C32 111.81(9)
N1 Ir1 C28 114.65(8)
C32 Ir1 C28 64.67(9)
N1 Ir1 C26 153.50(8)
C32 Ir1 C26 64.74(9)
C28 Ir1 C26 39.03(8)
N1 Ir1 C24 149.91(9)
C32 Ir1 C24 38.71(9)
C28 Ir1 C24 64.29(9)
C26 Ir1 C24 38.01(9)
N1 Ir1 C30 96.27(8)
C32 Ir1 C30 38.46(9)
C28 Ir1 C30 37.97(9)
C26 Ir1 C30 64.19(9)
C24 Ir1 C30 63.89(9)
N1 Ir1 Cl1 84.19(5)
C32 Ir1 Cl1 160.36(7)
C28 Ir1 Cl1 98.84(7)
C26 Ir1 Cl1 95.80(7)
C24 Ir1 Cl1 125.88(7)
C30 Ir1 Cl1 132.06(7)
N1 Ir1 Se1 83.67(6)
C32 Ir1 Se1 99.86(7)
C28 Ir1 Se1 158.98(6)
C26 Ir1 Se1 122.71(6)
C24 Ir1 Se1 94.70(7)
C30 Ir1 Se1 134.84(7)
Cl1 Ir1 Se1 92.985(19)
C18 Se1 C17 100.20(12)
C18 Se1 Ir1 111.89(8)
C17 Se1 Ir1 95.13(8)
F5 P1 F2 91.29(19)
F5 P1 F3 90.75(14)
F2 P1 F3 90.58(14)
F5 P1 F4 91.13(14)
F2 P1 F4 90.06(14)
F3 P1 F4 178.01(12)
F5 P1 F1 92.26(18)
F2 P1 F1 176.42(16)
F3 P1 F1 89.85(14)
F4 P1 F1 89.39(14)
F5 P1 F6 179.13(18)
F2 P1 F6 89.58(15)
F3 P1 F6 89.13(11)
F4 P1 F6 88.99(12)
F1 P1 F6 86.88(13)
C15 N1 C16 120.9(2)
C15 N1 Ir1 121.92(16)
C16 N1 Ir1 117.14(15)
C30 C28 C26 107.8(2)
C30 C28 C29 125.7(2)
C26 C28 C29 126.3(2)
C30 C28 Ir1 71.75(13)
C26 C28 Ir1 70.63(12)
C29 C28 Ir1 127.44(19)
C30 C32 C24 107.2(2)
C30 C32 C33 126.5(3)
C24 C32 C33 125.7(3)
C30 C32 Ir1 71.79(14)
C24 C32 Ir1 71.33(14)
C33 C32 Ir1 128.70(19)
C26 C24 C32 108.7(2)
C26 C24 C25 126.8(2)
C32 C24 C25 124.4(3)
C26 C24 Ir1 70.74(13)
C32 C24 Ir1 69.97(13)
C25 C24 Ir1 128.31(19)
C24 C26 C28 107.6(2)
C24 C26 C27 127.3(2)
C28 C26 C27 125.1(2)
C24 C26 Ir1 71.25(13)
C28 C26 Ir1 70.34(12)
C27 C26 Ir1 126.07(19)
C28 C30 C32 108.7(2)
C28 C30 C31 125.4(2)
C32 C30 C31 125.9(2)
C28 C30 Ir1 70.28(13)
C32 C30 Ir1 69.75(13)
C31 C30 Ir1 127.60(17)
C14 C1 C2 124.1(2)
C14 C1 C6 118.0(2)
C2 C1 C6 117.9(2)
C19 C18 C23 120.8(3)
C19 C18 Se1 121.6(2)
C23 C18 Se1 117.4(2)
N1 C15 C14 128.1(2)
N1 C15 H15 116.0
C14 C15 H15 116.0
C14 C13 C12 123.2(2)
C14 C13 C8 118.9(2)
C12 C13 C8 117.9(2)
C11 C12 C13 120.9(3)
C11 C12 H12 119.6
C13 C12 H12 119.6
N1 C16 C17 109.5(2)
N1 C16 H16A 109.8
C17 C16 H16A 109.8
N1 C16 H16B 109.8
C17 C16 H16B 109.8
H16A C16 H16B 108.2
C7 C8 C9 122.1(2)
C7 C8 C13 119.1(2)
C9 C8 C13 118.7(3)
C13 C14 C1 121.5(2)
C13 C14 C15 117.2(2)
C1 C14 C15 121.2(2)
C28 C29 H29A 109.5
C28 C29 H29B 109.5
H29A C29 H29B 109.5
C28 C29 H29C 109.5
H29A C29 H29C 109.5
H29B C29 H29C 109.5
C3 C2 C1 121.4(3)
C3 C2 H2 119.3
C1 C2 H2 119.3
C18 C19 C20 118.8(3)
C18 C19 H19 120.6
C20 C19 H19 120.6
C24 C25 H25A 109.5
C24 C25 H25B 109.5
H25A C25 H25B 109.5
C24 C25 H25C 109.5
H25A C25 H25C 109.5
H25B C25 H25C 109.5
C18 C23 C22 119.7(3)
C18 C23 H23 120.1
C22 C23 H23 120.1
C7 C6 C5 121.9(2)
C7 C6 C1 120.0(2)
C5 C6 C1 118.0(3)
C30 C31 H31A 109.5
C30 C31 H31B 109.5
H31A C31 H31B 109.5
C30 C31 H31C 109.5
H31A C31 H31C 109.5
H31B C31 H31C 109.5
C32 C33 H33A 109.5
C32 C33 H33B 109.5
H33A C33 H33B 109.5
C32 C33 H33C 109.5
H33A C33 H33C 109.5
H33B C33 H33C 109.5
C10 C9 C8 121.3(3)
C10 C9 H9 119.4
C8 C9 H9 119.4
C12 C11 C10 120.8(3)
C12 C11 H11 119.6
C10 C11 H11 119.6
C16 C17 Se1 108.67(18)
C16 C17 H17A 110.0
Se1 C17 H17A 110.0
C16 C17 H17B 110.0
Se1 C17 H17B 110.0
H17A C17 H17B 108.3
C6 C7 C8 122.4(2)
C6 C7 H7 118.8
C8 C7 H7 118.8
C2 C3 C4 120.4(3)
C2 C3 H3 119.8
C4 C3 H3 119.8
C9 C10 C11 120.4(3)
C9 C10 H10 119.8
C11 C10 H10 119.8
C4 C5 C6 121.6(3)
C4 C5 H5 119.2
C6 C5 H5 119.2
C5 C4 C3 120.5(3)
C5 C4 H4 119.7
C3 C4 H4 119.7
C20 C21 C22 120.8(3)
C20 C21 H21 119.6
C22 C21 H21 119.6
C26 C27 H27A 109.5
C26 C27 H27B 109.5
H27A C27 H27B 109.5
C26 C27 H27C 109.5
H27A C27 H27C 109.5
H27B C27 H27C 109.5
C21 C20 C19 120.1(3)
C21 C20 H20 119.9
C19 C20 H20 119.9
C21 C22 C23 119.7(3)
C21 C22 H22 120.2
C23 C22 H22 120.2

loop_
_geom_bond_atom_site_label_1
_geom_bond_atom_site_label_2
_geom_bond_distance
Ir1 N1 2.1058(17)
Ir1 C32 2.165(2)
Ir1 C28 2.172(2)
Ir1 C26 2.176(2)
Ir1 C24 2.183(2)
Ir1 C30 2.192(2)
Ir1 Cl1 2.3932(6)
Ir1 Se1 2.4614(3)
Se1 C18 1.929(3)
Se1 C17 1.959(2)
P1 F5 1.545(2)
P1 F2 1.564(2)
P1 F3 1.5713(19)
P1 F4 1.582(2)
P1 F1 1.587(2)
P1 F6 1.5937(19)
N1 C15 1.271(3)
N1 C16 1.473(3)
C28 C30 1.420(3)
C28 C26 1.453(3)
C28 C29 1.487(3)
C32 C30 1.435(3)
C32 C24 1.441(3)
C32 C33 1.494(4)
C24 C26 1.420(3)
C24 C25 1.505(3)
C26 C27 1.494(3)
C30 C31 1.491(3)
C1 C14 1.407(3)
C1 C2 1.422(4)
C1 C6 1.444(3)
C18 C19 1.372(4)
C18 C23 1.379(4)
C15 C14 1.485(3)
C15 H15 0.9300
C13 C14 1.406(3)
C13 C12 1.425(3)
C13 C8 1.440(3)
C12 C11 1.363(4)
C12 H12 0.9300
C16 C17 1.498(4)
C16 H16A 0.9700
C16 H16B 0.9700
C8 C7 1.382(4)
C8 C9 1.426(4)
C29 H29A 0.9600
C29 H29B 0.9600
C29 H29C 0.9600
C2 C3 1.353(4)
C2 H2 0.9300
C19 C20 1.397(4)
C19 H19 0.9300
C25 H25A 0.9600
C25 H25B 0.9600
C25 H25C 0.9600
C23 C22 1.381(4)
C23 H23 0.9300
C6 C7 1.374(4)
C6 C5 1.431(4)
C31 H31A 0.9600
C31 H31B 0.9600
C31 H31C 0.9600
C33 H33A 0.9600
C33 H33B 0.9600
C33 H33C 0.9600
C9 C10 1.344(4)
C9 H9 0.9300
C11 C10 1.412(4)
C11 H11 0.9300
C17 H17A 0.9700
C17 H17B 0.9700
C7 H7 0.9300
C3 C4 1.419(4)
C3 H3 0.9300
C10 H10 0.9300
C5 C4 1.334(5)
C5 H5 0.9300
C4 H4 0.9300
C21 C20 1.366(5)
C21 C22 1.367(5)
C21 H21 0.9300
C27 H27A 0.9600
C27 H27B 0.9600
C27 H27C 0.9600
C20 H20 0.9300
C22 H22 0.9300
